data_8105392
loop_
_publ_author_name
'Chen, Xiao-Miao'
'Liu, Zheng-Jun'
'Cheng, Jing-Song'
'Zhao, Rong-Fei'
'Qin, Lan'

_publ_section_title
;
 Crystal structure of 3-((3-nitrophenyl)sulfonamido)propanoic acid ---
 4,4&#x2032;-bipyridine (1/1), C19H18N4O6S
;
_journal_issue 5
_journal_name_full 'Zeitschrift f\"ur Kristallographie - New Crystal Structures'
_journal_page_first 1109
_journal_page_last 1111
_journal_paper_doi 10.1515/ncrs-2020-0190
_journal_volume 235
_journal_year 2020
_chemical_formula_moiety 'C9 H10 N2 O6 S, C10 H8 N2'
_chemical_formula_sum 'C19 H18 N4 O6 S'
_chemical_formula_weight 430.43
_space_group_crystal_system monoclinic
_space_group_IT_number 14
_space_group_name_Hall '-P 2yn'
_space_group_name_H-M_alt 'P 1 21/n 1'
_atom_sites_solution_hydrogens mixed
_atom_sites_solution_primary iterative
_cell_angle_alpha 90
_cell_angle_beta 97.398(8)
_cell_angle_gamma 90
_cell_formula_units_Z 4
_cell_length_a 8.343(4)
_cell_length_b 7.367(3)
_cell_length_c 31.532(14)
_cell_measurement_reflns_used 2441
_cell_measurement_temperature 296(2)
_cell_measurement_theta_max 24.08
_cell_measurement_theta_min 2.61
_cell_volume 1921.9(15)
_computing_cell_refinement 'Bruker SAINT'
_computing_data_collection 'Bruker APEX2'
_computing_data_reduction 'Bruker SAINT'
_computing_molecular_graphics 'Olex2 1.3 (Dolomanov et al., 2009)'
_computing_publication_material 'Olex2 1.3 (Dolomanov et al., 2009)'
_computing_structure_refinement 'SHELXL 2018/3 (Sheldrick, 2015)'
_computing_structure_solution 'olex2.solve 1.3 (Bourhis et al., 2015)'
_diffrn_ambient_temperature 296.15
_diffrn_measured_fraction_theta_full 0.997
_diffrn_measured_fraction_theta_max 0.997
_diffrn_measurement_device_type 'Bruker APEX-II CCD'
_diffrn_measurement_method '\f and \w scans'
_diffrn_radiation_monochromator graphite
_diffrn_radiation_type MoK\a
_diffrn_radiation_wavelength 0.71073
_diffrn_reflns_av_R_equivalents 0.0290
_diffrn_reflns_av_unetI/netI 0.0346
_diffrn_reflns_Laue_measured_fraction_full 0.997
_diffrn_reflns_Laue_measured_fraction_max 0.997
_diffrn_reflns_limit_h_max 9
_diffrn_reflns_limit_h_min -8
_diffrn_reflns_limit_k_max 8
_diffrn_reflns_limit_k_min -8
_diffrn_reflns_limit_l_max 30
_diffrn_reflns_limit_l_min -37
_diffrn_reflns_number 9298
_diffrn_reflns_point_group_measured_fraction_full 0.997
_diffrn_reflns_point_group_measured_fraction_max 0.997
_diffrn_reflns_theta_full 24.998
_diffrn_reflns_theta_max 24.998
_diffrn_reflns_theta_min 1.302
_diffrn_source_current 30.0
_diffrn_source_power 1.44
_diffrn_source_voltage 48.0
_diffrn_standards_number 0
_exptl_absorpt_coefficient_mu 0.215
_exptl_absorpt_correction_T_max 0.9643
_exptl_absorpt_correction_T_min 0.9343
_exptl_absorpt_correction_type multi-scan
_exptl_absorpt_process_details SADABS
_exptl_crystal_colour yellow
_exptl_crystal_colour_primary yellow
_exptl_crystal_density_diffrn 1.488
_exptl_crystal_density_meas .
_exptl_crystal_density_method 'not measured'
_exptl_crystal_description block
_exptl_crystal_F_000 896
_exptl_crystal_size_max 0.32
_exptl_crystal_size_mid 0.21
_exptl_crystal_size_min 0.17
_refine_diff_density_max 0.264
_refine_diff_density_min -0.242
_refine_diff_density_rms 0.041
_refine_ls_extinction_coef .
_refine_ls_extinction_method none
_refine_ls_goodness_of_fit_ref 1.053
_refine_ls_hydrogen_treatment mixed
_refine_ls_matrix_type full
_refine_ls_number_parameters 279
_refine_ls_number_reflns 3372
_refine_ls_number_restraints 0
_refine_ls_restrained_S_all 1.053
_refine_ls_R_factor_all 0.0584
_refine_ls_R_factor_gt 0.0420
_refine_ls_shift/su_max 0.000
_refine_ls_shift/su_mean 0.000
_refine_ls_structure_factor_coef Fsqd
_refine_ls_weighting_details 'w=1/[\s^2^(Fo^2^)+(0.0618P)^2^+0.2244P] where P=(Fo^2^+2Fc^2^)/3'
_refine_ls_weighting_scheme calc
_refine_ls_wR_factor_gt 0.1084
_refine_ls_wR_factor_ref 0.1158
_reflns_Friedel_coverage 0.000
_reflns_Friedel_fraction_full .
_reflns_Friedel_fraction_max .
_reflns_number_gt 2569
_reflns_number_total 3372
_reflns_threshold_expression 'I > 2\s(I)'
_cod_data_source_file suppl_ncrs-2020-0190_suppl.cif
_cod_data_source_block a
_cod_original_cell_volume 1921.8(14)
_cod_database_code 8105392
_shelx_space_group_comment
;
The symmetry employed for this shelxl refinement is uniquely defined
by the following loop, which should always be used as a source of
symmetry information in preference to the above space-group names.
They are only intended as comments.
;
_shelx_estimated_absorpt_t_max 0.964
_shelx_estimated_absorpt_t_min 0.934
_olex2_refinement_description
;
1. Fixed Uiso
 At 1.2 times of:
  All C(H) groups, All C(H,H) groups
2.a Secondary CH2 refined with riding coordinates:
 C12(H12A,H12B), C13(H13A,H13B)
2.b Aromatic/amide H refined with riding coordinates:
 C1(H1A), C2(H2), C4(H4A), C5(H5), C7(H7), C8(H8), C9(H9), C10(H10), C15(H15),
 C16(H16), C17(H17), C19(H19)
;

loop_
_space_group_symop_operation_xyz
'x, y, z'
'-x+1/2, y+1/2, -z+1/2'
'-x, -y, -z'
'x-1/2, -y-1/2, z-1/2'

loop_
_atom_site_label
_atom_site_type_symbol
_atom_site_fract_x
_atom_site_fract_y
_atom_site_fract_z
_atom_site_U_iso_or_equiv
_atom_site_adp_type
_atom_site_occupancy
_atom_site_site_symmetry_order
_atom_site_calc_flag
_atom_site_refinement_flags_posn
_atom_site_refinement_flags_adp
_atom_site_refinement_flags_occupancy
_atom_site_disorder_assembly
_atom_site_disorder_group
S1 S 0.77366(6) 0.04750(8) 0.66439(2) 0.04207(19) Uani 1 1 d . . . . .
O1 O 1.1862(2) 0.4214(3) 0.60436(5) 0.0626(5) Uani 1 1 d . . . . .
O2 O 0.9970(2) 0.4060(3) 0.54952(6) 0.0787(6) Uani 1 1 d . . . . .
O3 O 0.63382(18) 0.1455(2) 0.67080(5) 0.0594(5) Uani 1 1 d . . . . .
O4 O 0.75810(18) -0.1214(2) 0.64291(5) 0.0525(4) Uani 1 1 d . . . . .
O5 O 1.0997(3) -0.4700(3) 0.74676(7) 0.0811(6) Uani 1 1 d . . . . .
O6 O 1.2458(2) -0.3503(3) 0.79975(6) 0.0699(5) Uani 1 1 d . . . . .
N1 N 0.8796(2) 0.0477(3) 0.39833(6) 0.0563(5) Uani 1 1 d . . . . .
N2 N 0.3723(2) 0.3264(3) 0.54736(6) 0.0507(5) Uani 1 1 d . . . . .
N3 N 1.1397(2) -0.3428(3) 0.76985(6) 0.0535(5) Uani 1 1 d . . . . .
N4 N 0.8818(2) 0.1731(3) 0.63859(5) 0.0434(5) Uani 1 1 d . . . . .
C1 C 0.9365(3) 0.1019(4) 0.43682(8) 0.0568(7) Uani 1 1 d . . . . .
H1A H 1.047867 0.098111 0.444539 0.068 Uiso 1 1 calc R U . . .
C2 C 0.8439(3) 0.1636(3) 0.46652(7) 0.0505(6) Uani 1 1 d . . . . .
H2 H 0.891998 0.200824 0.493350 0.061 Uiso 1 1 calc R U . . .
C3 C 0.6797(2) 0.1698(3) 0.45631(6) 0.0389(5) Uani 1 1 d . . . . .
C4 C 0.6202(3) 0.1195(3) 0.41567(7) 0.0529(6) Uani 1 1 d . . . . .
H4A H 0.509697 0.125984 0.406676 0.063 Uiso 1 1 calc R U . . .
C5 C 0.7221(3) 0.0600(4) 0.38829(8) 0.0625(7) Uani 1 1 d . . . . .
H5 H 0.677773 0.025984 0.360869 0.075 Uiso 1 1 calc R U . . .
C6 C 0.5732(2) 0.2249(3) 0.48772(7) 0.0392(5) Uani 1 1 d . . . . .
C7 C 0.6236(3) 0.2233(3) 0.53093(7) 0.0478(6) Uani 1 1 d . . . . .
H7 H 0.728597 0.187618 0.540971 0.057 Uiso 1 1 calc R U . . .
C8 C 0.5221(3) 0.2731(3) 0.55904(8) 0.0525(6) Uani 1 1 d . . . . .
H8 H 0.560129 0.269434 0.588075 0.063 Uiso 1 1 calc R U . . .
C9 C 0.3216(3) 0.3299(3) 0.50611(8) 0.0502(6) Uani 1 1 d . . . . .
H9 H 0.216515 0.368457 0.497190 0.060 Uiso 1 1 calc R U . . .
C10 C 0.4160(3) 0.2795(3) 0.47563(7) 0.0472(6) Uani 1 1 d . . . . .
H10 H 0.374036 0.282188 0.446849 0.057 Uiso 1 1 calc R U . . .
C11 C 1.0373(3) 0.4323(3) 0.58653(8) 0.0489(6) Uani 1 1 d . . . . .
C12 C 0.9215(3) 0.4835(3) 0.61636(8) 0.0544(6) Uani 1 1 d . . . . .
H12A H 0.813658 0.487489 0.600651 0.065 Uiso 1 1 calc R U . . .
H12B H 0.947653 0.604583 0.627177 0.065 Uiso 1 1 calc R U . . .
C13 C 0.9209(3) 0.3576(3) 0.65322(7) 0.0534(6) Uani 1 1 d . . . . .
H13A H 1.026371 0.358728 0.670247 0.064 Uiso 1 1 calc R U . . .
H13B H 0.841980 0.398511 0.671170 0.064 Uiso 1 1 calc R U . . .
C14 C 0.8822(2) 0.0093(3) 0.71510(6) 0.0387(5) Uani 1 1 d . . . . .
C15 C 0.8844(3) 0.1381(3) 0.74662(7) 0.0536(6) Uani 1 1 d . . . . .
H15 H 0.824476 0.244177 0.741619 0.064 Uiso 1 1 calc R U . . .
C16 C 0.9748(3) 0.1101(4) 0.78531(8) 0.0622(7) Uani 1 1 d . . . . .
H16 H 0.977005 0.198283 0.806472 0.075 Uiso 1 1 calc R U . . .
C17 C 1.0619(3) -0.0459(4) 0.79335(7) 0.0538(6) Uani 1 1 d . . . . .
H17 H 1.124269 -0.065302 0.819601 0.065 Uiso 1 1 calc R U . . .
C18 C 1.0544(2) -0.1722(3) 0.76157(7) 0.0414(5) Uani 1 1 d . . . . .
C19 C 0.9670(2) -0.1482(3) 0.72244(6) 0.0397(5) Uani 1 1 d . . . . .
H19 H 0.965133 -0.236698 0.701349 0.048 Uiso 1 1 calc R U . . .
H1 H 1.259(4) 0.382(4) 0.5824(11) 0.107(11) Uiso 1 1 d . . . . .
H4 H 0.957(3) 0.109(3) 0.6299(7) 0.050(7) Uiso 1 1 d . . . . .

loop_
_atom_site_aniso_label
_atom_site_aniso_U_11
_atom_site_aniso_U_22
_atom_site_aniso_U_33
_atom_site_aniso_U_23
_atom_site_aniso_U_13
_atom_site_aniso_U_12
S1 0.0345(3) 0.0493(4) 0.0422(3) 0.0012(2) 0.0041(2) 0.0040(2)
O1 0.0557(11) 0.0881(14) 0.0442(9) -0.0019(9) 0.0073(8) 0.0078(10)
O2 0.0631(12) 0.1201(18) 0.0524(11) -0.0182(11) 0.0058(9) -0.0082(11)
O3 0.0380(9) 0.0778(13) 0.0636(10) 0.0042(9) 0.0103(7) 0.0164(8)
O4 0.0514(10) 0.0491(10) 0.0541(10) -0.0055(8) -0.0044(7) -0.0041(8)
O5 0.0946(16) 0.0605(13) 0.0813(14) -0.0106(11) -0.0148(11) 0.0228(11)
O6 0.0570(11) 0.0900(15) 0.0587(11) 0.0175(10) -0.0079(9) 0.0119(10)
N1 0.0533(13) 0.0606(14) 0.0571(13) -0.0120(10) 0.0148(10) 0.0008(10)
N2 0.0466(12) 0.0553(13) 0.0515(12) 0.0016(9) 0.0114(9) -0.0004(10)
N3 0.0495(12) 0.0641(15) 0.0467(12) 0.0091(10) 0.0054(10) 0.0067(11)
N4 0.0508(12) 0.0432(12) 0.0383(10) 0.0002(8) 0.0133(9) 0.0071(9)
C1 0.0418(14) 0.0662(17) 0.0629(16) -0.0089(13) 0.0084(12) 0.0039(12)
C2 0.0425(13) 0.0611(16) 0.0468(13) -0.0097(11) 0.0015(10) -0.0008(11)
C3 0.0387(12) 0.0342(12) 0.0439(12) -0.0015(9) 0.0053(9) -0.0014(9)
C4 0.0420(13) 0.0663(17) 0.0490(13) -0.0098(12) 0.0009(10) 0.0015(12)
C5 0.0551(16) 0.083(2) 0.0493(14) -0.0201(13) 0.0043(12) -0.0040(14)
C6 0.0379(12) 0.0301(12) 0.0490(13) 0.0019(9) 0.0042(10) -0.0014(9)
C7 0.0393(12) 0.0582(16) 0.0454(13) 0.0006(11) 0.0034(10) 0.0025(11)
C8 0.0509(14) 0.0598(16) 0.0466(13) 0.0027(11) 0.0053(11) 0.0026(12)
C9 0.0391(13) 0.0499(15) 0.0611(15) 0.0020(11) 0.0046(11) 0.0060(11)
C10 0.0453(13) 0.0510(15) 0.0446(13) 0.0011(11) 0.0028(10) 0.0019(11)
C11 0.0546(15) 0.0414(14) 0.0527(14) 0.0048(11) 0.0138(12) -0.0026(11)
C12 0.0625(16) 0.0457(15) 0.0576(15) 0.0007(11) 0.0173(12) 0.0053(12)
C13 0.0654(16) 0.0513(16) 0.0457(13) -0.0060(11) 0.0159(11) 0.0026(12)
C14 0.0339(11) 0.0450(13) 0.0386(11) 0.0008(9) 0.0106(9) -0.0020(10)
C15 0.0616(15) 0.0512(15) 0.0496(14) -0.0024(11) 0.0134(12) 0.0085(12)
C16 0.0826(19) 0.0629(18) 0.0408(13) -0.0135(12) 0.0063(13) 0.0046(15)
C17 0.0571(15) 0.0653(17) 0.0383(12) 0.0022(12) 0.0035(10) -0.0029(13)
C18 0.0370(12) 0.0463(13) 0.0412(12) 0.0049(10) 0.0058(9) -0.0009(10)
C19 0.0370(12) 0.0453(13) 0.0381(11) -0.0011(9) 0.0093(9) -0.0037(10)

loop_
_atom_type_symbol
_atom_type_description
_atom_type_scat_dispersion_real
_atom_type_scat_dispersion_imag
_atom_type_scat_source
C C 0.0033 0.0016 'International Tables Vol C Tables 4.2.6.8 and 6.1.1.4'
H H 0.0000 0.0000 'International Tables Vol C Tables 4.2.6.8 and 6.1.1.4'
N N 0.0061 0.0033 'International Tables Vol C Tables 4.2.6.8 and 6.1.1.4'
O O 0.0106 0.0060 'International Tables Vol C Tables 4.2.6.8 and 6.1.1.4'
S S 0.1246 0.1234 'International Tables Vol C Tables 4.2.6.8 and 6.1.1.4'

loop_
_geom_angle_atom_site_label_1
_geom_angle_atom_site_label_2
_geom_angle_atom_site_label_3
_geom_angle
_geom_angle_site_symmetry_1
_geom_angle_site_symmetry_3
O3 S1 O4 119.53(11) . .
O3 S1 N4 108.10(11) . .
O3 S1 C14 106.92(10) . .
O4 S1 N4 106.88(10) . .
O4 S1 C14 107.44(10) . .
N4 S1 C14 107.43(10) . .
C11 O1 H1 110.0(18) . .
C1 N1 C5 115.7(2) . .
C9 N2 C8 117.1(2) . .
O5 N3 O6 123.5(2) . .
O5 N3 C18 118.23(19) . .
O6 N3 C18 118.2(2) . .
S1 N4 H4 109.1(16) . .
C13 N4 S1 119.98(16) . .
C13 N4 H4 118.2(17) . .
N1 C1 H1A 117.7 . .
N1 C1 C2 124.6(2) . .
C2 C1 H1A 117.7 . .
C1 C2 H2 120.4 . .
C1 C2 C3 119.2(2) . .
C3 C2 H2 120.4 . .
C2 C3 C6 121.7(2) . .
C4 C3 C2 116.4(2) . .
C4 C3 C6 121.9(2) . .
C3 C4 H4A 119.9 . .
C5 C4 C3 120.1(2) . .
C5 C4 H4A 119.9 . .
N1 C5 C4 123.8(2) . .
N1 C5 H5 118.1 . .
C4 C5 H5 118.1 . .
C7 C6 C3 122.12(19) . .
C7 C6 C10 115.8(2) . .
C10 C6 C3 122.1(2) . .
C6 C7 H7 119.7 . .
C8 C7 C6 120.7(2) . .
C8 C7 H7 119.7 . .
N2 C8 C7 123.3(2) . .
N2 C8 H8 118.3 . .
C7 C8 H8 118.3 . .
N2 C9 H9 118.4 . .
N2 C9 C10 123.2(2) . .
C10 C9 H9 118.4 . .
C6 C10 H10 120.1 . .
C9 C10 C6 119.9(2) . .
C9 C10 H10 120.1 . .
O1 C11 C12 114.0(2) . .
O2 C11 O1 123.4(2) . .
O2 C11 C12 122.6(2) . .
C11 C12 H12A 108.8 . .
C11 C12 H12B 108.8 . .
C11 C12 C13 113.9(2) . .
H12A C12 H12B 107.7 . .
C13 C12 H12A 108.8 . .
C13 C12 H12B 108.8 . .
N4 C13 C12 110.90(19) . .
N4 C13 H13A 109.5 . .
N4 C13 H13B 109.5 . .
C12 C13 H13A 109.5 . .
C12 C13 H13B 109.5 . .
H13A C13 H13B 108.0 . .
C15 C14 S1 120.37(18) . .
C19 C14 S1 119.12(16) . .
C19 C14 C15 120.5(2) . .
C14 C15 H15 120.1 . .
C16 C15 C14 119.8(2) . .
C16 C15 H15 120.1 . .
C15 C16 H16 119.6 . .
C15 C16 C17 120.9(2) . .
C17 C16 H16 119.6 . .
C16 C17 H17 121.2 . .
C18 C17 C16 117.7(2) . .
C18 C17 H17 121.2 . .
C17 C18 N3 118.9(2) . .
C19 C18 N3 117.9(2) . .
C19 C18 C17 123.1(2) . .
C14 C19 H19 121.0 . .
C18 C19 C14 118.0(2) . .
C18 C19 H19 121.0 . .

loop_
_geom_bond_atom_site_label_1
_geom_bond_atom_site_label_2
_geom_bond_distance
_geom_bond_site_symmetry_2
S1 O3 1.4083(17) .
S1 O4 1.4147(17) .
S1 N4 1.588(2) .
S1 C14 1.756(2) .
O1 C11 1.298(3) .
O1 H1 1.02(3) .
O2 C11 1.188(3) .
O5 N3 1.207(3) .
O6 N3 1.208(2) .
N1 C1 1.307(3) .
N1 C5 1.315(3) .
N2 C8 1.317(3) .
N2 C9 1.315(3) .
N3 C18 1.451(3) .
N4 C13 1.458(3) .
N4 H4 0.86(2) .
C1 H1A 0.9300 .
C1 C2 1.366(3) .
C2 H2 0.9300 .
C2 C3 1.367(3) .
C3 C4 1.365(3) .
C3 C6 1.470(3) .
C4 H4A 0.9300 .
C4 C5 1.360(3) .
C5 H5 0.9300 .
C6 C7 1.373(3) .
C6 C10 1.378(3) .
C7 H7 0.9300 .
C7 C8 1.353(3) .
C8 H8 0.9300 .
C9 H9 0.9300 .
C9 C10 1.370(3) .
C10 H10 0.9300 .
C11 C12 1.481(3) .
C12 H12A 0.9700 .
C12 H12B 0.9700 .
C12 C13 1.487(3) .
C13 H13A 0.9700 .
C13 H13B 0.9700 .
C14 C15 1.372(3) .
C14 C19 1.363(3) .
C15 H15 0.9300 .
C15 C16 1.365(3) .
C16 H16 0.9300 .
C16 C17 1.366(4) .
C17 H17 0.9300 .
C17 C18 1.363(3) .
C18 C19 1.361(3) .
C19 H19 0.9300 .

loop_
_geom_hbond_atom_site_label_D
_geom_hbond_atom_site_label_H
_geom_hbond_atom_site_label_A
_geom_hbond_distance_DH
_geom_hbond_distance_HA
_geom_hbond_distance_DA
_geom_hbond_angle_DHA
_geom_hbond_site_symmetry_A
_geom_hbond_publ_flag
O1 H1 N2 1.02(3) 1.60(3) 2.617(3) 178(3) 1_655 yes
N4 H4 N1 0.86(2) 2.07(2) 2.926(3) 173(2) 3_756 yes

loop_
_geom_torsion_atom_site_label_1
_geom_torsion_atom_site_label_2
_geom_torsion_atom_site_label_3
_geom_torsion_atom_site_label_4
_geom_torsion
_geom_torsion_site_symmetry_1
_geom_torsion_site_symmetry_2
_geom_torsion_site_symmetry_3
_geom_torsion_site_symmetry_4
S1 N4 C13 C12 -142.82(18) . . . .
S1 C14 C15 C16 -177.2(2) . . . .
S1 C14 C19 C18 177.92(16) . . . .
O1 C11 C12 C13 -58.0(3) . . . .
O2 C11 C12 C13 122.9(3) . . . .
O3 S1 N4 C13 50.6(2) . . . .
O3 S1 C14 C15 -35.6(2) . . . .
O3 S1 C14 C19 145.81(17) . . . .
O4 S1 N4 C13 -179.51(17) . . . .
O4 S1 C14 C15 -165.02(19) . . . .
O4 S1 C14 C19 16.4(2) . . . .
O5 N3 C18 C17 160.7(2) . . . .
O5 N3 C18 C19 -17.7(3) . . . .
O6 N3 C18 C17 -18.6(3) . . . .
O6 N3 C18 C19 163.0(2) . . . .
N1 C1 C2 C3 0.4(4) . . . .
N2 C9 C10 C6 -1.2(4) . . . .
N3 C18 C19 C14 177.76(18) . . . .
N4 S1 C14 C15 80.3(2) . . . .
N4 S1 C14 C19 -98.34(18) . . . .
C1 N1 C5 C4 -1.8(4) . . . .
C1 C2 C3 C4 -2.6(4) . . . .
C1 C2 C3 C6 176.4(2) . . . .
C2 C3 C4 C5 2.6(4) . . . .
C2 C3 C6 C7 -18.8(3) . . . .
C2 C3 C6 C10 161.9(2) . . . .
C3 C4 C5 N1 -0.4(4) . . . .
C3 C6 C7 C8 -179.3(2) . . . .
C3 C6 C10 C9 -179.9(2) . . . .
C4 C3 C6 C7 160.1(2) . . . .
C4 C3 C6 C10 -19.2(3) . . . .
C5 N1 C1 C2 1.8(4) . . . .
C6 C3 C4 C5 -176.4(2) . . . .
C6 C7 C8 N2 -0.5(4) . . . .
C7 C6 C10 C9 0.8(3) . . . .
C8 N2 C9 C10 0.7(4) . . . .
C9 N2 C8 C7 0.1(4) . . . .
C10 C6 C7 C8 0.0(3) . . . .
C11 C12 C13 N4 -58.6(3) . . . .
C14 S1 N4 C13 -64.4(2) . . . .
C14 C15 C16 C17 -0.8(4) . . . .
C15 C14 C19 C18 -0.7(3) . . . .
C15 C16 C17 C18 -0.4(4) . . . .
C16 C17 C18 N3 -177.2(2) . . . .
C16 C17 C18 C19 1.1(4) . . . .
C17 C18 C19 C14 -0.6(3) . . . .
C19 C14 C15 C16 1.4(4) . . . .
